data_2103131
loop_
_publ_author_name
'Farrell, Dorcas M. M.'
'Ferguson, George'
'Lough, Alan J.'
'Glidewell, Christopher'

_publ_section_title
;
Chiral versus racemic building blocks in supramolecular
chemistry: malate salts of organic diamines
;
_journal_issue 3
_journal_name_full 'Acta Crystallographica, Section B'
_journal_page_first 530
_journal_page_last 544
_journal_paper_doi 10.1107/S0108768102000642
_journal_volume 58
_journal_year 2002
_chemical_formula_moiety '2(C6 H5 N), C4 H6 O5'
_chemical_formula_sum 'C16 H16 N2 O5'
_chemical_formula_weight 316.31
_chemical_name_systematic
;
1,2-Bis-(4'-pyridyl)ethene--racemic malic acid (1/1)
;
_space_group_IT_number 2
_symmetry_cell_setting triclinic
_symmetry_space_group_name_Hall '-P 1'
_symmetry_space_group_name_H-M 'P -1'
_atom_sites_solution_hydrogens geom
_atom_sites_solution_primary direct
_atom_sites_solution_secondary difmap
_cell_angle_alpha 73.213(5)
_cell_angle_beta 89.915(6)
_cell_angle_gamma 79.750(7)
_cell_formula_units_Z 1
_cell_length_a 4.9566(6)
_cell_length_b 8.4178(10)
_cell_length_c 9.2538(14)
_cell_measurement_reflns_used 1243
_cell_measurement_temperature 150(2)
_cell_measurement_theta_max 25.14
_cell_measurement_theta_min 2.91
_cell_volume 363.24(8)
_computing_cell_refinement 'DENZO-SMN (Otwinowski & Minor, 1997)'
_computing_data_collection 'Kappa-CCD server software (Nonius, 1997)'
_computing_data_reduction 'DENZO-SMN (Otwinowski & Minor, 1997)'
_computing_molecular_graphics 'PLATON (Spek, 2001)'
_computing_publication_material 'SHELXL-97 (Sheldrick, 1997b) and PRPKAPPA (Ferguson, 1999)'
_computing_structure_refinement 'SHELXL-97 (Sheldrick, 1997b)'
_computing_structure_solution 'SHELXS-97 (Sheldrick, 1997a)'
_diffrn_ambient_temperature 150(2)
_diffrn_measured_fraction_theta_full 0.993
_diffrn_measured_fraction_theta_max 0.993
_diffrn_measurement_device_type Kappa-CCD
_diffrn_measurement_method '\f scans, and \w scans with \k offsets'
_diffrn_radiation_monochromator graphite
_diffrn_radiation_source 'fine-focus sealed X-ray tube'
_diffrn_radiation_type 'Mo K\a'
_diffrn_radiation_wavelength 0.71073
_diffrn_reflns_av_R_equivalents 0.078
_diffrn_reflns_av_sigmaI/netI 0.0895
_diffrn_reflns_limit_h_max 0
_diffrn_reflns_limit_h_min -5
_diffrn_reflns_limit_k_max 9
_diffrn_reflns_limit_k_min -10
_diffrn_reflns_limit_l_max 11
_diffrn_reflns_limit_l_min -10
_diffrn_reflns_number 3458
_diffrn_reflns_theta_full 25.14
_diffrn_reflns_theta_max 25.14
_diffrn_reflns_theta_min 2.91
_diffrn_standards_decay_% 0
_exptl_absorpt_coefficient_mu 0.109
_exptl_absorpt_correction_T_max 0.9870
_exptl_absorpt_correction_T_min 0.9681
_exptl_absorpt_correction_type multi-scan
_exptl_absorpt_process_details 'DENZO-SMN (Otwinowski & Minor, 1997)'
_exptl_crystal_colour colourless
_exptl_crystal_density_diffrn 1.446
_exptl_crystal_density_method 'not measured'
_exptl_crystal_description plate
_exptl_crystal_F_000 166
_exptl_crystal_size_max 0.30
_exptl_crystal_size_mid 0.30
_exptl_crystal_size_min 0.12
_refine_diff_density_max 0.226
_refine_diff_density_min -0.238
_refine_ls_extinction_method none
_refine_ls_goodness_of_fit_ref 1.024
_refine_ls_hydrogen_treatment constr
_refine_ls_matrix_type full
_refine_ls_number_parameters 131
_refine_ls_number_reflns 1286
_refine_ls_number_restraints 32
_refine_ls_restrained_S_all 1.014
_refine_ls_R_factor_all 0.1076
_refine_ls_R_factor_gt 0.0593
_refine_ls_shift/su_max 0.000
_refine_ls_shift/su_mean 0.000
_refine_ls_structure_factor_coef Fsqd
_refine_ls_weighting_details 'w=1/[\s^2^(Fo^2^)+(0.0867P)^2^] where P=(Fo^2^+2Fc^2^)/3'
_refine_ls_weighting_scheme calc
_refine_ls_wR_factor_gt 0.1475
_refine_ls_wR_factor_ref 0.1785
_reflns_number_gt 774
_reflns_number_total 1286
_reflns_threshold_expression >2\s(I)
_cod_data_source_file na0134.cif
_cod_depositor_comments
;
The following automatic conversions were performed:
'_exptl_absorpt_correction_type' value 'Multi-scan' changed to
'multi-scan' according to
'/home/saulius/struct/CIF-dictionaries/cif_core.dic' dictionary named
'cif_core.dic' version 2.4.1 from 2010-06-29.

Automatic conversion script
Id: cif_fix_enum 1527 2010-12-29 10:47:43Z saulius 
;
_cod_original_sg_symbol_H-M P-1
_cod_original_formula_sum ' C16 H16 N2 O5'
_cod_database_code 2103131

loop_
_symmetry_equiv_pos_as_xyz
'x, y, z'
'-x, -y, -z'

loop_
_atom_site_label
_atom_site_fract_x
_atom_site_fract_y
_atom_site_fract_z
_atom_site_U_iso_or_equiv
_atom_site_adp_type
_atom_site_calc_flag
_atom_site_refinement_flags
_atom_site_occupancy
_atom_site_disorder_assembly
_atom_site_disorder_group
_atom_site_type_symbol
O1 0.1686(4) 0.7374(2) 0.5969(2) 0.0597(7) Uani d . 1 . . O
O2 0.1810(4) 0.4751(2) 0.7389(3) 0.0821(8) Uani d . 1 . . O
O5 0.7175(7) 0.3878(4) 0.6921(4) 0.0564(10) Uani d P 0.50 . . O
C1 0.2780(6) 0.5790(4) 0.6433(4) 0.0604(8) Uani d . 1 . . C
C2 0.5392(6) 0.5282(4) 0.5671(4) 0.0692(9) Uani d . 1 . . C
N11 -0.2457(3) 0.82431(19) 0.74047(18) 0.0423(6) Uani d PD 0.50 A -1 N
C12 -0.3349(11) 0.7343(7) 0.8692(5) 0.0444(10) Uani d PD 0.50 A -1 C
C13 -0.5620(11) 0.7980(6) 0.9377(8) 0.0413(14) Uani d PD 0.50 A -1 C
C14 -0.7036(10) 0.9616(5) 0.8708(5) 0.0328(13) Uani d PD 0.50 A -1 C
C15 -0.6078(14) 1.0535(8) 0.7368(6) 0.0404(14) Uani d PD 0.50 A -1 C
C16 -0.3791(13) 0.9816(4) 0.6747(7) 0.0458(10) Uani d PD 0.50 A -1 C
C17 -0.9429(9) 1.0353(6) 0.9373(4) 0.0464(10) Uani d PD 0.50 A -1 C
N21 -0.2457(3) 0.82431(19) 0.74047(18) 0.0423(6) Uani d PD 0.50 C -2 N
C22 -0.2976(12) 0.7054(7) 0.8627(5) 0.0444(10) Uani d PD 0.50 C -2 C
C23 -0.5139(12) 0.7362(6) 0.9528(8) 0.0413(14) Uani d PD 0.50 C -2 C
C24 -0.6839(10) 0.8943(5) 0.9170(5) 0.0328(13) Uani d PD 0.50 C -2 C
C25 -0.6260(14) 1.0163(8) 0.7892(6) 0.0404(14) Uani d PD 0.50 C -2 C
C26 -0.4062(12) 0.9770(4) 0.7040(7) 0.0458(10) Uani d PD 0.50 C -2 C
C27 -0.9114(8) 0.9277(5) 1.0110(6) 0.0464(10) Uani d PD 0.50 C -2 C
H1 -0.044(6) 0.7650(11) 0.671(3) 0.090 Uiso calc R 1 . . H
H5 0.915(12) 0.432(4) 0.717(5) 0.085 Uiso calc PR 0.50 . . H
H2A 0.6349 0.6265 0.5315 0.083 Uiso calc R 1 . . H
H2B 0.6549 0.4360 0.6484 0.084 Uiso d P 0.50 . . H
H12 -0.2396 0.6225 0.9157 0.053 Uiso calc PR 0.50 A -1 H
H13 -0.6198 0.7305 1.0293 0.050 Uiso calc PR 0.50 A -1 H
H15 -0.6988 1.1657 0.6876 0.048 Uiso calc PR 0.50 A -1 H
H16 -0.3162 1.0460 0.5831 0.055 Uiso calc PR 0.50 A -1 H
H17 -1.0213 1.1440 0.8827 0.056 Uiso d P 0.50 B -1 H
H22 -0.1837 0.5967 0.8888 0.053 Uiso calc PR 0.50 C -2 H
H23 -0.5458 0.6491 1.0391 0.050 Uiso calc PR 0.50 C -2 H
H25 -0.7362 1.1261 0.7602 0.048 Uiso calc PR 0.50 C -2 H
H26 -0.3691 1.0616 0.6171 0.055 Uiso calc PR 0.50 C -2 H
H27 -0.9292 0.8387 1.0931 0.056 Uiso d P 0.50 D -2 H

loop_
_atom_site_aniso_label
_atom_site_aniso_U_11
_atom_site_aniso_U_22
_atom_site_aniso_U_33
_atom_site_aniso_U_12
_atom_site_aniso_U_13
_atom_site_aniso_U_23
O1 0.0597(13) 0.0554(12) 0.0605(13) 0.0025(9) 0.0227(10) -0.0197(9)
O2 0.0610(15) 0.0556(13) 0.115(2) 0.0012(11) 0.0157(13) -0.0101(13)
O5 0.053(2) 0.047(2) 0.060(2) 0.0020(17) 0.0008(18) -0.0091(17)
C1 0.0547(19) 0.0573(18) 0.069(2) 0.0027(15) 0.0036(15) -0.0258(15)
C2 0.0519(18) 0.070(2) 0.092(2) 0.0025(15) 0.0033(16) -0.0402(17)
N11 0.0418(13) 0.0432(12) 0.0426(13) -0.0030(9) 0.0082(10) -0.0164(10)
C12 0.042(2) 0.044(2) 0.0486(17) 0.0012(16) 0.0120(13) -0.0213(15)
C13 0.041(3) 0.036(5) 0.046(2) 0.001(3) 0.011(2) -0.015(3)
C14 0.0357(18) 0.025(4) 0.032(3) 0.003(2) 0.003(2) -0.005(3)
C15 0.0451(19) 0.041(3) 0.029(4) 0.000(2) 0.012(3) -0.006(3)
C16 0.0496(19) 0.0488(16) 0.039(2) -0.0007(13) 0.0132(17) -0.0189(14)
C17 0.046(3) 0.047(3) 0.047(3) -0.005(3) 0.004(2) -0.0159(18)
N21 0.0418(13) 0.0432(12) 0.0426(13) -0.0030(9) 0.0082(10) -0.0164(10)
C22 0.042(2) 0.044(2) 0.0486(17) 0.0012(16) 0.0120(13) -0.0213(15)
C23 0.041(3) 0.036(5) 0.046(2) 0.001(3) 0.011(2) -0.015(3)
C24 0.0357(18) 0.025(4) 0.032(3) 0.003(2) 0.003(2) -0.005(3)
C25 0.0451(19) 0.041(3) 0.029(4) 0.000(2) 0.012(3) -0.006(3)
C26 0.0496(19) 0.0488(16) 0.039(2) -0.0007(13) 0.0132(17) -0.0189(14)
C27 0.046(3) 0.047(3) 0.047(3) -0.005(3) 0.004(2) -0.0159(18)

loop_
_atom_type_symbol
_atom_type_description
_atom_type_scat_dispersion_real
_atom_type_scat_dispersion_imag
_atom_type_scat_source
C C 0.0033 0.0016 'International Tables Vol C Tables 4.2.6.8 and 6.1.1.4'
H H 0.0000 0.0000 'International Tables Vol C Tables 4.2.6.8 and 6.1.1.4'
N N 0.0061 0.0033 'International Tables Vol C Tables 4.2.6.8 and 6.1.1.4'
O O 0.0106 0.0060 'International Tables Vol C Tables 4.2.6.8 and 6.1.1.4'

loop_
_geom_angle_atom_site_label_1
_geom_angle_atom_site_label_2
_geom_angle_atom_site_label_3
_geom_angle_site_symmetry_1
_geom_angle_site_symmetry_3
_geom_angle
_geom_angle_publ_flag
C1 O1 H1 . . 109.5 no
C2 O5 H5 . . 109.5 no
H5 O5 H2B . . 110.1 no
O2 C1 O1 . . 123.4(3) no
O2 C1 C2 . . 121.3(3) no
O1 C1 C2 . . 115.2(3) no
C1 C2 C2 . 2_666 108.6(3) no
C1 C2 O5 . . 104.7(3) no
C2 C2 O5 2_666 . 113.9(3) no
C1 C2 H2A . . 109.8 no
C2 C2 H2A 2_666 . 109.8 no
O5 C2 H2A . . 109.8 no
C1 C2 H2B . . 104.7(3) no
C2 C2 H2B 2_666 . 113.5(3) no
H2A C2 H2B . . 110.2 no
C12 N11 C16 . . 118.9(4) no
N11 C12 C13 . . 122.5(5) no
N11 C12 H12 . . 118.7 no
C13 C12 H12 . . 118.7 no
C12 C13 C14 . . 119.4(6) no
C12 C13 H13 . . 120.3 no
C14 C13 H13 . . 120.3 no
C13 C14 C15 . . 117.3(6) no
C13 C14 C17 . . 121.9(4) no
C15 C14 C17 . . 120.8(4) no
C16 C15 C14 . . 120.2(6) no
C16 C15 H15 . . 119.9 no
C14 C15 H15 . . 119.9 no
N11 C16 C15 . . 121.7(5) no
N11 C16 H16 . . 119.2 no
C15 C16 H16 . . 119.2 no
C14 C17 H17 . . 114.4 no
C23 C22 H22 . . 119.1 no
C22 C23 C24 . . 120.2(6) no
C22 C23 H23 . . 119.9 no
C24 C23 H23 . . 119.9 no
C25 C24 C23 . . 117.0(6) no
C25 C24 C27 . . 122.5(4) no
C23 C24 C27 . . 120.5(4) no
C24 C25 C26 . . 119.8(6) no
C24 C25 H25 . . 120.1 no
C26 C25 H25 . . 120.1 no
C25 C26 H26 . . 118.9 no
C24 C27 H27 . . 115.1 no

loop_
_geom_bond_atom_site_label_1
_geom_bond_atom_site_label_2
_geom_bond_site_symmetry_2
_geom_bond_distance
_geom_bond_publ_flag
O1 C1 . 1.292(3) no
O1 H1 . 1.2772 no
O2 C1 . 1.217(4) no
O5 C2 . 1.536(5) no
O5 H5 . 1.15 no
C1 C2 . 1.527(4) no
C2 C2 2_666 1.525(6) no
C2 H2A . 1.00 no
C2 H2B . 1.001(3) no
N11 C12 . 1.336(2) no
N11 C16 . 1.336(2) no
C12 C13 . 1.392(2) no
C12 H12 . 0.95 no
C13 C14 . 1.392(2) no
C13 H13 . 0.95 no
C14 C15 . 1.392(2) no
C14 C17 . 1.458(6) no
C15 C16 . 1.392(2) no
C15 H15 . 0.95 no
C16 H16 . 0.95 no
C17 H17 . 0.92 no
C22 C23 . 1.392(2) no
C22 H22 . 0.95 no
C23 C24 . 1.392(2) no
C23 H23 . 0.95 no
C24 C25 . 1.392(2) no
C24 C27 . 1.461(6) no
C25 C26 . 1.392(2) no
C25 H25 . 0.95 no
C26 H26 . 0.95 no
C27 H27 . 0.92 no

loop_
_geom_hbond_atom_site_label_D
_geom_hbond_atom_site_label_H
_geom_hbond_atom_site_label_A
_geom_hbond_site_symmetry_A
_geom_hbond_distance_DH
_geom_hbond_distance_HA
_geom_hbond_distance_DA
_geom_hbond_angle_DHA
_geom_hbond_publ_flag
O1 H1 N11 . 1.28 1.29 2.556(2) 168 y
O5 H5 O2 1_655 1.15 1.46 2.606(4) 173 y
C16 H16 O1 2_576 0.95 2.31 3.231(6) 162 y
C17 H17 O5 1_365 0.92 2.44 3.336(6) 163 y

loop_
_geom_torsion_atom_site_label_1
_geom_torsion_atom_site_label_2
_geom_torsion_atom_site_label_3
_geom_torsion_atom_site_label_4
_geom_torsion_site_symmetry_4
_geom_torsion
_geom_torsion_publ_flag
O2 C1 C2 C2 2_666 86.0(4) no
O1 C1 C2 C2 2_666 -92.9(4) no
O2 C1 C2 O5 . -36.0(4) no
O1 C1 C2 O5 . 145.1(3) no
C16 N11 C12 C13 . 0.02(3) no
N11 C12 C13 C14 . 0.01(3) no
C12 C13 C14 C15 . -0.01(7) no
C12 C13 C14 C17 . 180.00(4) no
C13 C14 C15 C16 . 0.00(9) no
C17 C14 C15 C16 . 179.98(6) no
C12 N11 C16 C15 . -0.03(7) no
C14 C15 C16 N11 . 0.03(10) no
C22 C23 C24 C25 . -0.01(7) no
C22 C23 C24 C27 . 180.00(4) no
C23 C24 C25 C26 . 0.00(9) no
C27 C24 C25 C26 . 179.98(6) no
